data_7112638
loop_
_publ_author_name
'Erik Wachtler'
'Robert Gericke'
'Lyuben Zhechkov'
'Thomas Heine'
'Thorsten Langer'
'Birgit Gerke'
'Rainer Pottgen'
'Jorg Wagler'

_publ_section_title
;
 Pyridine-2-thiolate bridged tin-palladium complexes with Sn(PdN2Cl2),
 Sn(PdN2S2), Sn(PdN2C2) and Sn(Pd2N4) skeletons
;
_journal_name_full Chem.Commun.
_journal_page_first 5382
_journal_paper_doi 10.1039/C3CC47912A
_journal_volume 50
_journal_year 2014
_chemical_formula_moiety 'C28 H23 Cl2 N2 P Pd S2 Sn, 2(C H Cl3)'
_chemical_formula_sum 'C30 H25 Cl8 N2 P Pd S2 Sn'
_chemical_formula_weight 1017.30
_chemical_name_systematic
;
 ?
;
_space_group_IT_number 15
_symmetry_cell_setting monoclinic
_symmetry_space_group_name_Hall '-C 2yc'
_symmetry_space_group_name_H-M 'C 1 2/c 1'
_atom_sites_solution_hydrogens geom
_atom_sites_solution_primary direct
_atom_sites_solution_secondary difmap
_audit_creation_method SHELXL-97
_cell_angle_alpha 90.00
_cell_angle_beta 119.940(3)
_cell_angle_gamma 90.00
_cell_formula_units_Z 8
_cell_length_a 36.1869(14)
_cell_length_b 10.7163(5)
_cell_length_c 22.1382(9)
_cell_measurement_reflns_used 60851
_cell_measurement_temperature 200(2)
_cell_measurement_theta_max 32.43
_cell_measurement_theta_min 1.86
_cell_volume 7439.3(6)
_computing_cell_refinement 'STOE X-AREA'
_computing_data_collection 'STOE X-AREA'
_computing_data_reduction 'STOE X-RED'
_computing_molecular_graphics 'ORTEP32 (Farugia)'
_computing_publication_material 'Ciftab (Sheldrick)'
_computing_structure_refinement 'SHELXL-97 (Sheldrick, 1997)'
_computing_structure_solution 'SHELXS-97 (Sheldrick, 1990)'
_diffrn_ambient_temperature 200(2)
_diffrn_measured_fraction_theta_full 0.997
_diffrn_measured_fraction_theta_max 0.997
_diffrn_measurement_device_type 'STOE IPDS 2'
_diffrn_measurement_method 'omega scans'
_diffrn_radiation_monochromator graphite
_diffrn_radiation_source 'fine-focus sealed tube'
_diffrn_radiation_type MoK\a
_diffrn_radiation_wavelength 0.71073
_diffrn_reflns_av_R_equivalents 0.0415
_diffrn_reflns_av_sigmaI/netI 0.0242
_diffrn_reflns_limit_h_max 47
_diffrn_reflns_limit_h_min -53
_diffrn_reflns_limit_k_max 15
_diffrn_reflns_limit_k_min -15
_diffrn_reflns_limit_l_max 32
_diffrn_reflns_limit_l_min -32
_diffrn_reflns_number 62249
_diffrn_reflns_theta_full 32.00
_diffrn_reflns_theta_max 32.00
_diffrn_reflns_theta_min 2.01
_exptl_absorpt_coefficient_mu 1.911
_exptl_absorpt_correction_T_max 0.8243
_exptl_absorpt_correction_T_min 0.6830
_exptl_absorpt_correction_type integration
_exptl_absorpt_process_details xshape
_exptl_crystal_colour orange
_exptl_crystal_density_diffrn 1.817
_exptl_crystal_density_method 'not measured'
_exptl_crystal_description piece
_exptl_crystal_F_000 3984
_exptl_crystal_size_max 0.25
_exptl_crystal_size_mid 0.20
_exptl_crystal_size_min 0.15
_refine_diff_density_max 0.796
_refine_diff_density_min -1.111
_refine_diff_density_rms 0.116
_refine_ls_extinction_coef 0.00089(4)
_refine_ls_extinction_expression Fc^*^=kFc[1+0.001xFc^2^\l^3^/sin(2\q)]^-1/4^
_refine_ls_extinction_method SHELXL
_refine_ls_goodness_of_fit_ref 1.083
_refine_ls_hydrogen_treatment constr
_refine_ls_matrix_type full
_refine_ls_number_parameters 426
_refine_ls_number_reflns 12857
_refine_ls_number_restraints 30
_refine_ls_restrained_S_all 1.082
_refine_ls_R_factor_all 0.0381
_refine_ls_R_factor_gt 0.0321
_refine_ls_shift/su_max 0.003
_refine_ls_shift/su_mean 0.000
_refine_ls_structure_factor_coef Fsqd
_refine_ls_weighting_details 'calc w=1/[\s^2^(Fo^2^)+(0.0438P)^2^+14.2491P] where P=(Fo^2^+2Fc^2^)/3'
_refine_ls_weighting_scheme calc
_refine_ls_wR_factor_gt 0.0806
_refine_ls_wR_factor_ref 0.0834
_reflns_number_gt 11518
_reflns_number_total 12857
_reflns_threshold_expression >2sigma(I)
_cod_data_source_file c3cc47912a.txt
_cod_data_source_block ew09701
_cod_original_cell_volume 7439.3(5)
_cod_original_sg_symbol_H-M 'C 2/c'
_cod_database_code 7112638

loop_
_symmetry_equiv_pos_as_xyz
'x, y, z'
'-x, y, -z+1/2'
'x+1/2, y+1/2, z'
'-x+1/2, y+1/2, -z+1/2'
'-x, -y, -z'
'x, -y, z-1/2'
'-x+1/2, -y+1/2, -z'
'x+1/2, -y+1/2, z-1/2'

loop_
_atom_site_label
_atom_site_type_symbol
_atom_site_fract_x
_atom_site_fract_y
_atom_site_fract_z
_atom_site_U_iso_or_equiv
_atom_site_adp_type
_atom_site_occupancy
_atom_site_symmetry_multiplicity
_atom_site_calc_flag
_atom_site_refinement_flags
_atom_site_disorder_assembly
_atom_site_disorder_group
Cl1 Cl 0.416103(16) 0.81747(5) 0.44109(3) 0.02742(10) Uani 1 1 d . . .
Cl2 Cl 0.329121(17) 0.59801(6) 0.41174(3) 0.02861(10) Uani 1 1 d . . .
N1 N 0.41702(6) 0.51857(17) 0.42005(8) 0.0216(3) Uani 1 1 d . . .
N2 N 0.31856(5) 0.82958(16) 0.31581(9) 0.0215(3) Uani 1 1 d . . .
P1 P 0.353933(16) 0.57889(5) 0.13306(2) 0.01773(9) Uani 1 1 d . . .
Pd1 Pd 0.362162(4) 0.619307(13) 0.243234(7) 0.01624(4) Uani 1 1 d . . .
S1 S 0.419183(17) 0.48554(5) 0.29945(3) 0.02368(10) Uani 1 1 d . . .
S2 S 0.303964(17) 0.74919(5) 0.18901(3) 0.02515(10) Uani 1 1 d . . .
Sn1 Sn 0.367924(4) 0.671151(12) 0.357865(6) 0.01669(4) Uani 1 1 d . . .
C1 C 0.43321(6) 0.45528(19) 0.38618(10) 0.0212(3) Uani 1 1 d . . .
C2 C 0.46325(8) 0.3597(2) 0.42090(13) 0.0307(5) Uani 1 1 d . . .
H2 H 0.4746 0.3141 0.3971 0.037 Uiso 1 1 calc R . .
C3 C 0.47602(8) 0.3326(2) 0.48924(14) 0.0350(5) Uani 1 1 d . . .
H3 H 0.4962 0.2682 0.5129 0.042 Uiso 1 1 calc R . .
C4 C 0.45919(8) 0.3999(3) 0.52362(12) 0.0341(5) Uani 1 1 d . . .
H4 H 0.4677 0.3827 0.5709 0.041 Uiso 1 1 calc R . .
C5 C 0.42989(8) 0.4921(2) 0.48742(11) 0.0288(4) Uani 1 1 d . . .
H5 H 0.4183 0.5388 0.5106 0.035 Uiso 1 1 calc R . .
C6 C 0.29629(6) 0.84335(18) 0.24637(10) 0.0197(3) Uani 1 1 d . . .
C7 C 0.26469(7) 0.9368(2) 0.21702(12) 0.0277(4) Uani 1 1 d . . .
H7 H 0.2486 0.9470 0.1679 0.033 Uiso 1 1 calc R . .
C8 C 0.25733(7) 1.0129(2) 0.25971(13) 0.0314(5) Uani 1 1 d . . .
H8 H 0.2364 1.0767 0.2401 0.038 Uiso 1 1 calc R . .
C9 C 0.28049(8) 0.9970(2) 0.33166(13) 0.0305(4) Uani 1 1 d . . .
H9 H 0.2757 1.0488 0.3619 0.037 Uiso 1 1 calc R . .
C10 C 0.31052(7) 0.9039(2) 0.35739(12) 0.0278(4) Uani 1 1 d . . .
H10 H 0.3263 0.8910 0.4064 0.033 Uiso 1 1 calc R . .
C11 C 0.36345(7) 0.71108(19) 0.09142(10) 0.0220(3) Uani 1 1 d . . .
C12 C 0.37844(8) 0.8236(2) 0.12720(12) 0.0281(4) Uani 1 1 d . . .
H12 H 0.3817 0.8332 0.1722 0.034 Uiso 1 1 calc R . .
C13 C 0.38867(9) 0.9215(3) 0.09718(14) 0.0382(6) Uani 1 1 d . . .
H13 H 0.3991 0.9978 0.1219 0.046 Uiso 1 1 calc R . .
C14 C 0.38373(9) 0.9083(3) 0.03091(15) 0.0389(6) Uani 1 1 d . . .
H14 H 0.3907 0.9755 0.0104 0.047 Uiso 1 1 calc R . .
C15 C 0.36864(11) 0.7970(3) -0.00502(15) 0.0418(6) Uani 1 1 d . . .
H15 H 0.3649 0.7883 -0.0505 0.050 Uiso 1 1 calc R . .
C16 C 0.35901(9) 0.6982(2) 0.02523(12) 0.0336(5) Uani 1 1 d . . .
H16 H 0.3494 0.6214 0.0009 0.040 Uiso 1 1 calc R . .
C17 C 0.30009(6) 0.52391(19) 0.07487(10) 0.0210(3) Uani 1 1 d . . .
C18 C 0.28701(7) 0.4167(2) 0.09490(12) 0.0287(4) Uani 1 1 d . . .
H18 H 0.3062 0.3765 0.1374 0.034 Uiso 1 1 calc R . .
C19 C 0.24664(8) 0.3682(2) 0.05396(14) 0.0333(5) Uani 1 1 d . . .
H19 H 0.2384 0.2940 0.0675 0.040 Uiso 1 1 calc R . .
C20 C 0.21823(8) 0.4291(3) -0.00734(14) 0.0377(5) Uani 1 1 d . . .
H20 H 0.1903 0.3966 -0.0358 0.045 Uiso 1 1 calc R . .
C21 C 0.23049(9) 0.5365(3) -0.02689(14) 0.0417(6) Uani 1 1 d . . .
H21 H 0.2107 0.5782 -0.0685 0.050 Uiso 1 1 calc R . .
C22 C 0.27132(8) 0.5844(2) 0.01333(12) 0.0308(5) Uani 1 1 d . . .
H22 H 0.2796 0.6578 -0.0009 0.037 Uiso 1 1 calc R . .
C23 C 0.38897(7) 0.4612(2) 0.12883(10) 0.0218(3) Uani 1 1 d . . .
C24 C 0.43266(7) 0.4875(3) 0.16305(12) 0.0333(5) Uani 1 1 d . . .
H24 H 0.4429 0.5641 0.1874 0.040 Uiso 1 1 calc R . .
C25 C 0.46106(9) 0.4022(3) 0.16162(14) 0.0441(7) Uani 1 1 d . . .
H25 H 0.4907 0.4204 0.1849 0.053 Uiso 1 1 calc R . .
C26 C 0.44612(11) 0.2900(3) 0.12610(16) 0.0462(7) Uani 1 1 d . . .
H26 H 0.4656 0.2309 0.1258 0.055 Uiso 1 1 calc R . .
C27 C 0.40338(11) 0.2646(2) 0.09152(17) 0.0421(6) Uani 1 1 d . . .
H27 H 0.3933 0.1886 0.0664 0.051 Uiso 1 1 calc R . .
C28 C 0.37444(8) 0.3489(2) 0.09276(13) 0.0293(4) Uani 1 1 d . . .
H28 H 0.3448 0.3299 0.0691 0.035 Uiso 1 1 calc R . .
C30 C 0.36080(10) 0.2005(3) 0.27550(15) 0.0375(5) Uani 1 1 d . . .
H30 H 0.3838 0.2571 0.2793 0.045 Uiso 1 1 calc R . .
Cl6 Cl 0.32244(3) 0.29117(8) 0.28206(5) 0.0569(2) Uani 1 1 d . . .
Cl7 Cl 0.38364(3) 0.09109(9) 0.34361(4) 0.05185(18) Uani 1 1 d . . .
Cl8 Cl 0.33814(3) 0.12321(8) 0.19455(4) 0.0541(2) Uani 1 1 d . . .
C29A C 0.53355(13) -0.0488(2) 0.1638(2) 0.0420(8) Uani 0.565(5) 1 d PD A 1
H29A H 0.5608 -0.0680 0.1646 0.050 Uiso 0.565(5) 1 calc PR A 1
Cl3A Cl 0.4942(3) -0.0019(5) 0.0790(2) 0.0567(3) Uani 0.565(5) 1 d PD A 1
Cl4A Cl 0.5417(3) 0.0732(3) 0.2232(3) 0.0546(5) Uani 0.565(5) 1 d PD A 1
Cl5A Cl 0.51523(13) -0.1828(3) 0.18782(15) 0.0928(12) Uani 0.565(5) 1 d PD A 1
C29B C 0.50869(14) -0.0532(3) 0.1655(3) 0.0420(8) Uani 0.435(5) 1 d PD A 2
H29B H 0.4820 -0.0610 0.1680 0.050 Uiso 0.435(5) 1 calc PR A 2
Cl3B Cl 0.4964(4) -0.0016(6) 0.0815(3) 0.0567(3) Uani 0.435(5) 1 d PD A 2
Cl4B Cl 0.5436(4) 0.0558(3) 0.2282(4) 0.0546(5) Uani 0.435(5) 1 d PD A 2
Cl5B Cl 0.53464(10) -0.1997(2) 0.18212(12) 0.0533(7) Uani 0.435(5) 1 d PD A 2

loop_
_atom_site_aniso_label
_atom_site_aniso_U_11
_atom_site_aniso_U_22
_atom_site_aniso_U_33
_atom_site_aniso_U_23
_atom_site_aniso_U_13
_atom_site_aniso_U_12
Cl1 0.0236(2) 0.0236(2) 0.0271(2) -0.00515(17) 0.00666(18) -0.00150(17)
Cl2 0.0276(2) 0.0356(3) 0.0249(2) 0.00528(19) 0.01482(19) -0.00287(19)
N1 0.0236(7) 0.0218(7) 0.0167(7) 0.0020(6) 0.0081(6) 0.0026(6)
N2 0.0201(7) 0.0242(8) 0.0199(7) 0.0000(6) 0.0098(6) 0.0029(6)
P1 0.0214(2) 0.0174(2) 0.01501(18) 0.00029(15) 0.00953(16) 0.00119(16)
Pd1 0.01922(7) 0.01628(7) 0.01364(6) 0.00094(4) 0.00851(5) 0.00180(4)
S1 0.0271(2) 0.0250(2) 0.0224(2) 0.00520(17) 0.01499(18) 0.00866(18)
S2 0.0271(2) 0.0301(2) 0.01673(19) 0.00399(17) 0.00982(18) 0.01081(19)
Sn1 0.01846(6) 0.01778(6) 0.01310(6) 0.00065(4) 0.00731(4) 0.00176(4)
C1 0.0201(8) 0.0204(8) 0.0217(8) 0.0040(7) 0.0094(7) 0.0020(6)
C2 0.0304(10) 0.0291(10) 0.0340(11) 0.0117(9) 0.0170(9) 0.0148(9)
C3 0.0317(11) 0.0359(12) 0.0329(11) 0.0169(10) 0.0127(9) 0.0126(9)
C4 0.0355(12) 0.0376(12) 0.0238(9) 0.0128(9) 0.0108(9) 0.0114(10)
C5 0.0334(11) 0.0312(10) 0.0180(8) 0.0066(7) 0.0099(8) 0.0102(9)
C6 0.0197(8) 0.0196(8) 0.0209(8) 0.0029(6) 0.0110(7) 0.0022(6)
C7 0.0258(9) 0.0293(10) 0.0264(9) 0.0063(8) 0.0119(8) 0.0110(8)
C8 0.0278(10) 0.0298(11) 0.0382(12) 0.0040(9) 0.0177(9) 0.0108(8)
C9 0.0294(10) 0.0295(10) 0.0365(11) -0.0024(9) 0.0193(9) 0.0076(8)
C10 0.0286(10) 0.0305(10) 0.0252(9) -0.0028(8) 0.0142(8) 0.0068(8)
C11 0.0268(9) 0.0205(8) 0.0208(8) 0.0026(7) 0.0134(7) 0.0020(7)
C12 0.0311(10) 0.0261(10) 0.0234(9) 0.0001(7) 0.0108(8) -0.0059(8)
C13 0.0427(13) 0.0287(11) 0.0385(12) 0.0040(10) 0.0167(11) -0.0096(10)
C14 0.0441(14) 0.0336(12) 0.0436(14) 0.0146(11) 0.0253(12) -0.0013(10)
C15 0.0624(18) 0.0421(14) 0.0359(12) 0.0109(11) 0.0359(13) 0.0047(13)
C16 0.0541(15) 0.0290(11) 0.0277(10) 0.0006(8) 0.0279(11) 0.0009(10)
C17 0.0217(8) 0.0211(8) 0.0187(8) -0.0014(6) 0.0091(7) 0.0009(7)
C18 0.0281(10) 0.0325(11) 0.0275(10) 0.0050(8) 0.0154(8) -0.0018(8)
C19 0.0318(11) 0.0330(11) 0.0392(12) -0.0036(10) 0.0208(10) -0.0071(9)
C20 0.0266(10) 0.0428(14) 0.0356(12) -0.0094(11) 0.0093(9) -0.0070(10)
C21 0.0304(12) 0.0443(14) 0.0318(11) 0.0025(11) 0.0015(10) 0.0003(10)
C22 0.0293(10) 0.0264(10) 0.0260(10) 0.0039(8) 0.0059(8) 0.0013(8)
C23 0.0267(9) 0.0237(9) 0.0177(7) 0.0026(7) 0.0131(7) 0.0057(7)
C24 0.0258(10) 0.0514(15) 0.0219(9) -0.0050(9) 0.0114(8) 0.0056(10)
C25 0.0314(12) 0.075(2) 0.0281(11) 0.0072(12) 0.0168(10) 0.0205(13)
C26 0.0587(17) 0.0485(16) 0.0481(15) 0.0188(13) 0.0393(14) 0.0320(14)
C27 0.0657(18) 0.0236(11) 0.0571(16) 0.0073(11) 0.0458(16) 0.0135(11)
C28 0.0412(12) 0.0201(9) 0.0359(11) 0.0012(8) 0.0263(10) 0.0023(8)
C30 0.0470(14) 0.0295(11) 0.0430(13) 0.0012(10) 0.0277(12) -0.0049(10)
Cl6 0.0706(5) 0.0404(4) 0.0784(6) 0.0078(4) 0.0514(5) 0.0095(4)
Cl7 0.0585(4) 0.0581(5) 0.0455(4) 0.0167(3) 0.0308(4) 0.0095(4)
Cl8 0.0704(5) 0.0497(4) 0.0420(4) -0.0039(3) 0.0279(4) -0.0070(4)
C29A 0.0323(17) 0.047(2) 0.0416(19) -0.0004(16) 0.0144(16) 0.0068(17)
Cl3A 0.0582(9) 0.0618(5) 0.0351(4) 0.0025(4) 0.0121(5) 0.0130(4)
Cl4A 0.0554(8) 0.0618(9) 0.0393(8) -0.0064(9) 0.0181(7) 0.0070(13)
Cl5A 0.110(3) 0.0662(15) 0.0825(16) 0.0119(12) 0.0333(16) -0.0228(16)
C29B 0.0323(17) 0.047(2) 0.0416(19) -0.0004(16) 0.0144(16) 0.0068(17)
Cl3B 0.0582(9) 0.0618(5) 0.0351(4) 0.0025(4) 0.0121(5) 0.0130(4)
Cl4B 0.0554(8) 0.0618(9) 0.0393(8) -0.0064(9) 0.0181(7) 0.0070(13)
Cl5B 0.0639(15) 0.0496(10) 0.0396(9) 0.0078(7) 0.0206(9) 0.0201(10)

loop_
_atom_type_symbol
_atom_type_description
_atom_type_scat_dispersion_real
_atom_type_scat_dispersion_imag
_atom_type_scat_source
C C 0.0033 0.0016 'International Tables Vol C Tables 4.2.6.8 and 6.1.1.4'
H H 0.0000 0.0000 'International Tables Vol C Tables 4.2.6.8 and 6.1.1.4'
N N 0.0061 0.0033 'International Tables Vol C Tables 4.2.6.8 and 6.1.1.4'
S S 0.1246 0.1234 'International Tables Vol C Tables 4.2.6.8 and 6.1.1.4'
P P 0.1023 0.0942 'International Tables Vol C Tables 4.2.6.8 and 6.1.1.4'
Pd Pd -0.9988 1.0072 'International Tables Vol C Tables 4.2.6.8 and 6.1.1.4'
Sn Sn -0.6537 1.4246 'International Tables Vol C Tables 4.2.6.8 and 6.1.1.4'
Cl Cl 0.1484 0.1585 'International Tables Vol C Tables 4.2.6.8 and 6.1.1.4'

loop_
_geom_angle_atom_site_label_1
_geom_angle_atom_site_label_2
_geom_angle_atom_site_label_3
_geom_angle
C1 N1 C5 120.27(18)
C1 N1 Sn1 116.55(13)
C5 N1 Sn1 123.18(15)
C6 N2 C10 120.30(18)
C6 N2 Sn1 116.54(13)
C10 N2 Sn1 123.11(14)
C11 P1 C17 107.54(9)
C11 P1 C23 101.59(10)
C17 P1 C23 105.45(10)
C11 P1 Pd1 115.24(7)
C17 P1 Pd1 109.40(7)
C23 P1 Pd1 116.78(6)
S2 Pd1 S1 177.86(2)
S2 Pd1 P1 87.768(18)
S1 Pd1 P1 93.528(18)
S2 Pd1 Sn1 89.203(14)
S1 Pd1 Sn1 89.511(14)
P1 Pd1 Sn1 176.946(14)
C1 S1 Pd1 113.49(7)
C6 S2 Pd1 113.95(7)
N2 Sn1 N1 168.64(6)
N2 Sn1 Cl2 85.00(5)
N1 Sn1 Cl2 86.48(5)
N2 Sn1 Cl1 87.02(5)
N1 Sn1 Cl1 87.50(5)
Cl2 Sn1 Cl1 102.46(2)
N2 Sn1 Pd1 95.66(4)
N1 Sn1 Pd1 95.61(4)
Cl2 Sn1 Pd1 131.505(15)
Cl1 Sn1 Pd1 126.029(16)
N1 C1 C2 119.68(19)
N1 C1 S1 123.32(15)
C2 C1 S1 117.00(17)
C3 C2 C1 119.8(2)
C3 C2 H2 120.1
C1 C2 H2 120.1
C2 C3 C4 119.6(2)
C2 C3 H3 120.2
C4 C3 H3 120.2
C5 C4 C3 118.3(2)
C5 C4 H4 120.8
C3 C4 H4 120.8
N1 C5 C4 122.3(2)
N1 C5 H5 118.9
C4 C5 H5 118.9
N2 C6 C7 119.43(19)
N2 C6 S2 123.12(15)
C7 C6 S2 117.45(15)
C8 C7 C6 119.8(2)
C8 C7 H7 120.1
C6 C7 H7 120.1
C7 C8 C9 120.2(2)
C7 C8 H8 119.9
C9 C8 H8 119.9
C10 C9 C8 117.6(2)
C10 C9 H9 121.2
C8 C9 H9 121.2
N2 C10 C9 122.7(2)
N2 C10 H10 118.7
C9 C10 H10 118.7
C12 C11 C16 119.2(2)
C12 C11 P1 120.33(16)
C16 C11 P1 120.24(17)
C13 C12 C11 120.2(2)
C13 C12 H12 119.9
C11 C12 H12 119.9
C12 C13 C14 120.2(2)
C12 C13 H13 119.9
C14 C13 H13 119.9
C15 C14 C13 119.9(2)
C15 C14 H14 120.1
C13 C14 H14 120.1
C14 C15 C16 120.1(2)
C14 C15 H15 119.9
C16 C15 H15 119.9
C15 C16 C11 120.4(2)
C15 C16 H16 119.8
C11 C16 H16 119.8
C22 C17 C18 119.1(2)
C22 C17 P1 123.76(17)
C18 C17 P1 117.09(15)
C19 C18 C17 121.1(2)
C19 C18 H18 119.4
C17 C18 H18 119.4
C18 C19 C20 119.3(2)
C18 C19 H19 120.3
C20 C19 H19 120.3
C21 C20 C19 120.1(2)
C21 C20 H20 120.0
C19 C20 H20 120.0
C20 C21 C22 120.9(2)
C20 C21 H21 119.5
C22 C21 H21 119.5
C21 C22 C17 119.4(2)
C21 C22 H22 120.3
C17 C22 H22 120.3
C28 C23 C24 119.1(2)
C28 C23 P1 123.58(17)
C24 C23 P1 117.36(17)
C25 C24 C23 120.3(3)
C25 C24 H24 119.8
C23 C24 H24 119.8
C24 C25 C26 119.9(3)
C24 C25 H25 120.0
C26 C25 H25 120.0
C27 C26 C25 120.1(2)
C27 C26 H26 120.0
C25 C26 H26 120.0
C26 C27 C28 120.7(3)
C26 C27 H27 119.6
C28 C27 H27 119.6
C23 C28 C27 119.9(3)
C23 C28 H28 120.0
C27 C28 H28 120.0
Cl7 C30 Cl6 110.52(16)
Cl7 C30 Cl8 109.86(15)
Cl6 C30 Cl8 110.98(17)
Cl7 C30 H30 108.5
Cl6 C30 H30 108.5
Cl8 C30 H30 108.5
Cl5A C29A Cl3A 109.0(3)
Cl5A C29A Cl4A 109.0(3)
Cl3A C29A Cl4A 108.9(3)
Cl5A C29A H29A 110.0
Cl3A C29A H29A 110.0
Cl4A C29A H29A 110.0
Cl5B C29B Cl3B 109.0(3)
Cl5B C29B Cl4B 109.0(3)
Cl3B C29B Cl4B 108.9(3)
Cl5B C29B H29B 110.0
Cl3B C29B H29B 110.0
Cl4B C29B H29B 110.0

loop_
_geom_bond_atom_site_label_1
_geom_bond_atom_site_label_2
_geom_bond_distance
Cl1 Sn1 2.3846(5)
Cl2 Sn1 2.3834(5)
N1 C1 1.343(3)
N1 C5 1.352(3)
N1 Sn1 2.2987(17)
N2 C6 1.341(3)
N2 C10 1.354(3)
N2 Sn1 2.2978(17)
P1 C11 1.814(2)
P1 C17 1.816(2)
P1 C23 1.824(2)
P1 Pd1 2.3452(5)
Pd1 S2 2.3000(5)
Pd1 S1 2.3018(5)
Pd1 Sn1 2.5028(2)
S1 C1 1.754(2)
S2 C6 1.749(2)
C1 C2 1.410(3)
C2 C3 1.375(3)
C2 H2 0.9500
C3 C4 1.391(4)
C3 H3 0.9500
C4 C5 1.377(3)
C4 H4 0.9500
C5 H5 0.9500
C6 C7 1.411(3)
C7 C8 1.371(3)
C7 H7 0.9500
C8 C9 1.391(3)
C8 H8 0.9500
C9 C10 1.373(3)
C9 H9 0.9500
C10 H10 0.9500
C11 C12 1.395(3)
C11 C16 1.399(3)
C12 C13 1.388(3)
C12 H12 0.9500
C13 C14 1.394(4)
C13 H13 0.9500
C14 C15 1.386(4)
C14 H14 0.9500
C15 C16 1.387(4)
C15 H15 0.9500
C16 H16 0.9500
C17 C22 1.395(3)
C17 C18 1.396(3)
C18 C19 1.380(3)
C18 H18 0.9500
C19 C20 1.390(4)
C19 H19 0.9500
C20 C21 1.379(4)
C20 H20 0.9500
C21 C22 1.388(3)
C21 H21 0.9500
C22 H22 0.9500
C23 C28 1.393(3)
C23 C24 1.399(3)
C24 C25 1.387(4)
C24 H24 0.9500
C25 C26 1.389(5)
C25 H25 0.9500
C26 C27 1.368(5)
C26 H26 0.9500
C27 C28 1.394(3)
C27 H27 0.9500
C28 H28 0.9500
C30 Cl7 1.757(3)
C30 Cl6 1.759(3)
C30 Cl8 1.762(3)
C30 H30 1.0000
C29A Cl5A 1.771(3)
C29A Cl3A 1.771(3)
C29A Cl4A 1.771(3)
C29A H29A 1.0000
C29B Cl5B 1.771(3)
C29B Cl3B 1.771(3)
C29B Cl4B 1.771(3)
C29B H29B 1.0000

loop_
_geom_torsion_atom_site_label_1
_geom_torsion_atom_site_label_2
_geom_torsion_atom_site_label_3
_geom_torsion_atom_site_label_4
_geom_torsion
C11 P1 Pd1 S2 66.21(8)
C17 P1 Pd1 S2 -55.06(7)
C23 P1 Pd1 S2 -174.67(8)
C11 P1 Pd1 S1 -115.49(8)
C17 P1 Pd1 S1 123.24(7)
C23 P1 Pd1 S1 3.63(8)
P1 Pd1 S1 C1 -168.47(8)
Sn1 Pd1 S1 C1 11.83(8)
P1 Pd1 S2 C6 -168.10(8)
Sn1 Pd1 S2 C6 11.51(8)
C6 N2 Sn1 N1 -164.2(3)
C10 N2 Sn1 N1 13.4(4)
C6 N2 Sn1 Cl2 -122.72(15)
C10 N2 Sn1 Cl2 54.93(18)
C6 N2 Sn1 Cl1 134.49(15)
C10 N2 Sn1 Cl1 -47.86(18)
C6 N2 Sn1 Pd1 8.57(15)
C10 N2 Sn1 Pd1 -173.79(17)
C5 N1 Sn1 N2 -0.4(4)
C1 N1 Sn1 Cl2 138.70(15)
C5 N1 Sn1 Cl2 -41.80(18)
C1 N1 Sn1 Cl1 -118.65(15)
C5 N1 Sn1 Cl1 60.85(18)
C1 N1 Sn1 Pd1 7.32(15)
C5 N1 Sn1 Pd1 -173.18(18)
S2 Pd1 Sn1 N2 -9.50(5)
S1 Pd1 Sn1 N2 172.20(5)
S2 Pd1 Sn1 N1 169.08(5)
S1 Pd1 Sn1 N1 -9.22(5)
S2 Pd1 Sn1 Cl2 78.82(3)
S1 Pd1 Sn1 Cl2 -99.48(2)
S2 Pd1 Sn1 Cl1 -99.93(2)
S1 Pd1 Sn1 Cl1 81.78(2)
C5 N1 C1 C2 1.0(3)
Sn1 N1 C1 C2 -179.51(17)
C5 N1 C1 S1 -178.64(17)
Sn1 N1 C1 S1 0.9(2)
Pd1 S1 C1 N1 -10.1(2)
Pd1 S1 C1 C2 170.30(16)
N1 C1 C2 C3 -0.5(4)
S1 C1 C2 C3 179.1(2)
C1 C2 C3 C4 -0.1(4)
C2 C3 C4 C5 0.2(4)
C1 N1 C5 C4 -0.8(4)
Sn1 N1 C5 C4 179.7(2)
C3 C4 C5 N1 0.2(4)
C10 N2 C6 C7 0.7(3)
Sn1 N2 C6 C7 178.37(16)
C10 N2 C6 S2 -178.66(17)
Sn1 N2 C6 S2 -0.9(2)
Pd1 S2 C6 N2 -8.6(2)
Pd1 S2 C6 C7 172.04(15)
N2 C6 C7 C8 0.5(3)
S2 C6 C7 C8 179.82(19)
C6 C7 C8 C9 -0.9(4)
C7 C8 C9 C10 0.2(4)
C6 N2 C10 C9 -1.4(4)
Sn1 N2 C10 C9 -178.94(19)
C8 C9 C10 N2 0.9(4)
C17 P1 C11 C12 127.99(19)
C23 P1 C11 C12 -121.52(19)
Pd1 P1 C11 C12 5.7(2)
C17 P1 C11 C16 -57.0(2)
C23 P1 C11 C16 53.5(2)
Pd1 P1 C11 C16 -179.30(17)
C16 C11 C12 C13 0.2(4)
P1 C11 C12 C13 175.2(2)
C11 C12 C13 C14 0.5(4)
C12 C13 C14 C15 -0.1(4)
C13 C14 C15 C16 -0.9(5)
C14 C15 C16 C11 1.6(5)
C12 C11 C16 C15 -1.2(4)
P1 C11 C16 C15 -176.3(2)
C11 P1 C17 C22 -5.9(2)
C23 P1 C17 C22 -113.7(2)
Pd1 P1 C17 C22 119.90(19)
C11 P1 C17 C18 175.96(17)
C23 P1 C17 C18 68.15(19)
Pd1 P1 C17 C18 -58.21(18)
C22 C17 C18 C19 1.8(4)
P1 C17 C18 C19 179.97(19)
C17 C18 C19 C20 -1.7(4)
C18 C19 C20 C21 0.2(4)
C19 C20 C21 C22 1.0(5)
C20 C21 C22 C17 -0.9(4)
C18 C17 C22 C21 -0.5(4)
P1 C17 C22 C21 -178.5(2)
C11 P1 C23 C28 -118.13(19)
C17 P1 C23 C28 -6.1(2)
Pd1 P1 C23 C28 115.64(17)
C11 P1 C23 C24 60.82(18)
C17 P1 C23 C24 172.90(17)
Pd1 P1 C23 C24 -65.41(18)
C28 C23 C24 C25 -0.7(3)
P1 C23 C24 C25 -179.7(2)
C23 C24 C25 C26 0.0(4)
C24 C25 C26 C27 1.2(4)
C25 C26 C27 C28 -1.5(4)
C24 C23 C28 C27 0.3(3)
P1 C23 C28 C27 179.28(19)
C26 C27 C28 C23 0.8(4)
